data_1548153
loop_
_publ_author_name
'Dranka, Maciej'
'\.Zukowska, Gra\.zyna Z.'
'Jankowski, Piotr'
'Plewa-Marczewska, Anna'
'Trzeciak, Tomasz'
'Zachara, Janusz'

_publ_section_title
;
 Coordination Abilities of 4,5-Dicyano-2-(trifluoromethyl)imidazolate
 Anion toward Sodium Cation: Structural and Spectroscopic Studies of Solid
 and Liquid Glyme-Solvated Electrolyte Systems
;
_journal_issue 48
_journal_name_full 'The Journal of Physical Chemistry C'
_journal_page_first 26713
_journal_paper_doi 10.1021/acs.jpcc.7b09705
_journal_volume 121
_journal_year 2017
_chemical_formula_moiety 'C6 F3 N4, Na, C4 H8 O'
_chemical_formula_sum 'C10 H8 F3 N4 Na O'
_chemical_formula_weight 280.19
_space_group_crystal_system monoclinic
_space_group_IT_number 14
_space_group_name_Hall '-P 2yn'
_space_group_name_H-M_alt 'P 1 21/n 1'
_symmetry_space_group_name_Hall '-P 2yn'
_symmetry_space_group_name_H-M 'P 1 21/n 1'
_atom_sites_solution_hydrogens geom
_atom_sites_solution_primary dual
_audit_creation_date 2016-09-13
_audit_creation_method
;
Olex2 1.2-beta
(compiled 2016.09.09 svn.r3337 for OlexSys, GUI svn.r5227)
;
_cell_angle_alpha 90
_cell_angle_beta 94.9700(10)
_cell_angle_gamma 90
_cell_formula_units_Z 8
_cell_length_a 16.0906(2)
_cell_length_b 8.89160(10)
_cell_length_c 16.8789(2)
_cell_measurement_reflns_used 28077
_cell_measurement_temperature 100.0(2)
_cell_measurement_theta_max 67.0600
_cell_measurement_theta_min 3.5980
_cell_volume 2405.80(5)
_computing_cell_refinement 'CrysAlisPro 1.171.38.43 (Rigaku OD, 2015)'
_computing_data_collection 'CrysAlisPro 1.171.38.43 (Rigaku OD, 2015)'
_computing_data_reduction 'CrysAlisPro 1.171.38.43 (Rigaku OD, 2015)'
_computing_molecular_graphics 'Olex2 (Dolomanov et al., 2009)'
_computing_publication_material 'Olex2 (Dolomanov et al., 2009)'
_computing_structure_refinement 'ShelXL (Sheldrick, 2015)'
_computing_structure_solution 'ShelXT (Sheldrick, 2015)'
_diffrn_ambient_temperature 100.0(2)
_diffrn_detector 'CCD plate'
_diffrn_detector_area_resol_mean 10.3347
_diffrn_detector_type Atlas
_diffrn_measured_fraction_theta_full 1.000
_diffrn_measured_fraction_theta_max 0.998
_diffrn_measurement_details
;
List of Runs (angles in degrees, time in seconds):

  # Type    Start    End  Width  t~exp~   \w     \q     \k     \f   Frames
--------------------------------------------------------------------------
  1  \w    -69.00 -14.00   1.00    1.50    --  -40.95 -43.00  -9.00   55
  2  \w    -94.00 -20.00   1.00    1.50    --  -40.95 125.00 120.00   74
  3  \w    -99.00 -72.00   1.00    1.50    --  -40.95 -43.00  -9.00   27
  4  \w      9.00  75.00   1.00    1.50    --   40.95  77.00-180.00   66
  5  \w      8.00  85.00   1.00    1.50    --   40.95  77.00  30.00   77
  6  \w      8.00  44.00   1.00    1.50    --   40.95  77.00 -90.00   36
  7  \w     31.00  75.00   1.00    1.50    --   40.95  37.00   0.00   44
  8  \w     45.00 116.00   1.00    1.50    --   40.95  77.00 -90.00   71
  9  \w     19.00  99.00   1.00    1.50    --   40.95  37.00 120.00   80
 10  \w    -33.00  75.00   1.00    1.50    --   40.95 -77.00 -30.00  108
 11  \w    -39.00 -12.00   1.00    1.50    --  -46.00 -86.00  63.00   27
 12  \w    -39.00 -13.00   1.00    1.50    --  -48.00 -86.00 -17.00   26
 13  \w    -43.00 -16.00   1.00    1.50    --  -50.00 -83.00-179.00   27
 14  \w    -47.00 -20.00   1.00    1.50    --  -54.00 -82.00  86.00   27
 15  \w    -45.00 -19.00   1.00    1.50    --  -54.00 -82.00 144.00   26
 16  \w    -48.00 -23.00   1.00    1.50    --  -56.00 -81.00 -49.00   25
 17  \w    -46.00 -20.00   1.00    1.50    --  -56.00 -84.00-107.00   26
 18  \w    -47.00 -22.00   1.00    1.50    --  -56.00 -82.00-136.00   25
 19  \w     89.00 141.00   1.00    1.50    --   62.00  79.00 -51.00   52
 20  \w     28.00  59.00   1.00    1.50    --   62.00  79.00 -51.00   31
 21  \w     86.00 113.00   1.00    1.50    --   62.00  79.00  50.00   27
 22  \w     28.00  55.00   1.00    1.50    --   62.00  79.00  50.00   27
 23  \w    -61.00 -34.00   1.00    1.50    --  -68.00 -79.00 141.00   27
 24  \w    -61.00 -34.00   1.00    1.50    --  -68.00 -79.00 -12.00   27
 25  \w    -61.00 -34.00   1.00    1.50    --  -68.00 -79.00  62.00   27
 26  \w    -61.00 -36.00   1.00    1.50    --  -70.00 -77.00 -73.00   25
 27  \w    -62.00 -36.00   1.00    1.50    --  -70.00 -77.00 115.00   26
 28  \w    -63.00 -36.00   1.00    1.50    --  -70.00 -77.00 -35.00   27
 29  \w    -63.00 -36.00   1.00    1.50    --  -70.00 -77.00 166.00   27
 30  \w   -132.00-105.00   1.00    1.50    --  -70.00 -77.00 -73.00   27
 31  \w    -64.00 -36.00   1.00    1.50    --  -70.00 -79.00-154.00   28
 32  \w     38.00  64.00   1.00    1.50    --   72.00  79.00  66.00   26
 33  \w    -67.00 -40.00   1.00    1.50    --  -74.00 -79.00 -85.00   27
 34  \w    -71.00 -44.00   1.00    1.50    --  -78.00 -77.00 112.00   27
 35  \w    -70.00 -44.00   1.00    1.50    --  -78.00 -79.00-107.00   26
 36  \w    -74.00 -47.00   1.00    1.50    --  -80.00 -77.00 173.00   27
 37  \w    -78.00 -48.00   1.00    1.50    --  -80.00 -73.00-157.00   30
 38  \w    -74.00 -47.00   1.00    1.50    --  -80.00 -77.00 151.00   27
 39  \w    -73.00 -46.00   1.00    1.50    --  -80.00 -77.00  67.00   27
 40  \w    -73.00 -47.00   1.00    1.50    --  -80.00 -73.00 -33.00   26
 41  \w    -77.00 -49.00   1.00    1.50    --  -82.00 -75.00 -92.00   28
 42  \w    -76.00 -49.00   1.00    1.50    --  -82.00 -75.00  -0.00   27
 43  \w    -98.00 -51.00   1.00    1.50    --  -84.00 -73.00-130.00   47
 44  \w    -78.00 -52.00   1.00    1.50    --  -86.00 -77.00  99.00   26
 45  \w    -80.00 -54.00   1.00    1.50    --  -86.00 -71.00  23.00   26
 46  \w    -81.00 -54.00   1.00    1.50    --  -88.00 -77.00  -3.00   27
 47  \w    -84.00 -57.00   1.00    1.50    --  -90.00 -77.00  30.00   27
 48  \w    -84.00 -57.00   1.00    1.50    --  -90.00 -73.00-167.00   27
 49  \w    -83.00 -57.00   1.00    1.50    --  -90.00 -73.00 -28.00   26
 50  \w   -111.00 -56.00   1.00    1.50    --  -90.00 -77.00-179.00   55
 51  \w    -83.00 -56.00   1.00    1.50    --  -90.00 -77.00 150.00   27
 52  \w    -87.00 -58.00   1.00    1.50    --  -90.00 -69.00-145.00   29
 53  \w    -82.00 -56.00   1.00    1.50    --  -90.00 -77.00 121.00   26
 54  \w    -83.00 -56.00   1.00    1.50    --  -90.00 -77.00 -30.00   27
 55  \w    -84.00 -57.00   1.00    1.50    --  -90.00 -75.00  54.00   27
 56  \w    -84.00 -58.00   1.00    1.50    --  -90.00 -69.00 -62.00   26
 57  \w   -120.00 -94.00   1.00    1.50    --  -90.00 125.00  60.00   26
 58  \w     48.00 131.00   1.00    1.50    --   93.50  15.00-120.00   83
 59  \w    106.00 167.00   1.00    1.50    --   93.50  45.00 -60.00   61
 60  \w     21.00  77.00   1.00    1.50    --   93.50 -45.00-180.00   56
 61  \w     70.00 103.00   1.00    1.50    --   93.50 -92.00 -82.00   33
 62  \w     60.00 144.00   1.00    1.50    --   93.50  77.00  90.00   84
 63  \w      9.00  51.00   1.00    1.50    --   93.50 -92.00 -82.00   42
 64  \w     91.00 131.00   1.00    1.50    --   93.50 -90.00-170.00   40
 65  \w     14.00  70.00   1.00    1.50    --   93.50 -90.00-170.00   56
 66  \w     14.00  79.00   1.00    1.50    --   93.50 -21.00-118.00   65
 67  \w     58.00  99.00   1.00    1.50    --   93.50  21.00  48.00   41
 68  \w     20.00  87.00   1.00    1.50    --   93.50 -77.00  60.00   67
 69  \w     25.00  69.00   1.00    1.50    --   93.50 -77.00  30.00   44
 70  \w     51.00 124.00   1.00    1.50    --   93.50  21.00 114.00   73
 71  \w     69.00 101.00   1.00    1.50    --   93.50 -18.00 -29.00   32
 72  \w     43.00  70.00   1.00    1.50    --   93.50   0.00 150.00   27
 73  \w     20.00  47.00   1.00    1.50    --   93.50 -18.00 -29.00   27
 74  \w      5.00  30.00   1.00    1.50    --   93.50   0.00 150.00   25
 75  \w     28.00 121.00   1.00    1.50    --   93.50 -63.00 179.00   93
 76  \w    113.00 163.00   1.00    1.50    --   93.50  77.00-150.00   50
 77  \w     62.00  98.00   1.00    1.50    --   93.50  77.00-150.00   36
 78  \w     87.00 127.00   1.00    1.50    --   93.50 -88.00 116.00   40
 79  \w     95.00 122.00   1.00    1.50    --   93.50 -86.00 -36.00   27
 80  \w    143.00 168.00   1.00    1.50    --   93.50  45.00  90.00   25
 81  \w     39.00  78.00   1.00    1.50    --   93.50 -86.00 -36.00   39
 82  \w     20.00  97.00   1.00    1.50    --   93.50 -60.00  81.00   77
 83  \w    132.00 177.00   1.00    1.50    --   93.50   0.00 -30.00   45
 84  \w     30.00 106.00   1.00    1.50    --   93.50 -92.00 -49.00   76
 85  \w     76.00 103.00   1.00    1.50    --   93.50   0.00 -30.00   27
 86  \w      6.00  31.00   1.00    1.50    --   93.50   0.00 -30.00   25
 87  \w     21.00 131.00   1.00    1.50    --   93.50 -92.00  16.00  110
 88  \w     33.00  58.00   1.00    1.50    --   93.50 -45.00 -60.00   25
 89  \w    134.00 161.00   1.00    1.50    --   93.50  45.00   0.00   27
 90  \w     73.00 118.00   1.00    1.50    --   93.50  45.00  90.00   45
 91  \w     69.00  96.00   1.00    1.50    --   93.50  45.00   0.00   27
 92  \w     73.00 137.00   1.00    1.50    --   93.50  45.00-120.00   64
 93  \w     61.00 164.00   1.00    1.50    --   93.50  77.00-120.00  103
 94  \w    127.00 172.00   1.00    1.50    --   93.50  77.00 150.00   45
 95  \w     64.00 100.00   1.00    1.50    --   93.50  77.00 150.00   36
 96  \w     62.00  89.00   1.00    1.50    --   93.50  77.00  30.00   27
 97  \w     94.00 172.00   1.00    1.50    --   93.50  77.00-180.00   78
 98  \w     60.00  87.00   1.00    1.50    --   93.50  77.00-180.00   27
 99  \w     62.00 163.00   1.00    1.50    --   93.50  77.00 -90.00  101
100  \w     78.00 103.00   1.00    1.50    --   93.50   0.00 150.00   25
101  \w    131.00 177.00   1.00    1.50    --   93.50   0.00 150.00   46
102  \w     57.00 104.00   1.00    1.50    --   93.50 -77.00 -30.00   47
103  \w    121.00 146.00   1.00    1.50    --   93.50  77.00 -30.00   25
104  \w     60.00 105.00   1.00    1.50    --   93.50  77.00 -30.00   45
105  \w     99.00 124.00   1.00    1.50    --   93.50 -77.00  60.00   25
106  \w    128.00 153.00   1.00    1.50    --   93.50  77.00 120.00   25
107  \w     65.00 113.00   1.00    1.50    --   93.50  77.00 120.00   48
108  \w    115.00 142.00   1.00    1.50    --   93.50  45.00 -90.00   27
109  \w     28.00  55.00   1.00    1.50    --   93.50 -45.00 120.00   27
110  \w     61.00 152.00   1.00    1.50    --   93.50  77.00   0.00   91
111  \w     60.00 111.00   1.00    1.50    --   93.50  77.00 -60.00   51
112  \w    137.00 162.00   1.00    1.50    --   93.50  77.00  60.00   25
113  \w     62.00  96.00   1.00    1.50    --   93.50  77.00  60.00   34
;
_diffrn_measurement_device 'four-circle diffractometer'
_diffrn_measurement_device_type 'Xcalibur, Atlas, Gemini ultra'
_diffrn_measurement_method '\w scans'
_diffrn_orient_matrix_type 'CrysAlisPro convention (1999,Acta A55,543-557)'
_diffrn_orient_matrix_UB_11 -0.0104739000
_diffrn_orient_matrix_UB_12 -0.0934287000
_diffrn_orient_matrix_UB_13 0.0754004000
_diffrn_orient_matrix_UB_21 0.0401403000
_diffrn_orient_matrix_UB_22 -0.1363723000
_diffrn_orient_matrix_UB_23 -0.0380602000
_diffrn_orient_matrix_UB_31 0.0866336000
_diffrn_orient_matrix_UB_32 0.0520446000
_diffrn_orient_matrix_UB_33 0.0355559000
_diffrn_radiation_monochromator mirror
_diffrn_radiation_probe x-ray
_diffrn_radiation_type CuK\a
_diffrn_radiation_wavelength 1.54184
_diffrn_reflns_av_R_equivalents 0.0448
_diffrn_reflns_av_unetI/netI 0.0140
_diffrn_reflns_Laue_measured_fraction_full 1.000
_diffrn_reflns_Laue_measured_fraction_max 0.998
_diffrn_reflns_limit_h_max 19
_diffrn_reflns_limit_h_min -18
_diffrn_reflns_limit_k_max 10
_diffrn_reflns_limit_k_min -10
_diffrn_reflns_limit_l_max 20
_diffrn_reflns_limit_l_min -20
_diffrn_reflns_number 69456
_diffrn_reflns_point_group_measured_fraction_full 1.000
_diffrn_reflns_point_group_measured_fraction_max 0.998
_diffrn_reflns_theta_full 66.750
_diffrn_reflns_theta_max 67.200
_diffrn_reflns_theta_min 3.641
_diffrn_source 'fine-focus sealed X-ray tube'
_diffrn_source_type 'Enhance Ultra (Cu) X-ray Source'
_exptl_absorpt_coefficient_mu 1.508
_exptl_absorpt_correction_T_max 0.796
_exptl_absorpt_correction_T_min 0.694
_exptl_absorpt_correction_type analytical
_exptl_absorpt_process_details
;
CrysAlisPro 1.171.38.43 (Rigaku Oxford Diffraction, 2015)
Analytical numeric absorption correction using a multifaceted crystal
            model based on expressions derived by R.C. Clark & J.S. Reid.
(Clark, R. C. & Reid, J. S. (1995). Acta Cryst. A51, 887-897)
Empirical absorption correction using spherical harmonics,
 implemented in SCALE3 ABSPACK scaling algorithm.
;
_exptl_crystal_colour colourless
_exptl_crystal_colour_primary colourless
_exptl_crystal_density_diffrn 1.547
_exptl_crystal_description irregular
_exptl_crystal_F_000 1136
_exptl_crystal_recrystallization_method thf
_exptl_crystal_size_max 0.517
_exptl_crystal_size_mid 0.499
_exptl_crystal_size_min 0.395
_refine_diff_density_max 0.256
_refine_diff_density_min -0.318
_refine_diff_density_rms 0.041
_refine_ls_extinction_coef 0.00170(12)
_refine_ls_extinction_expression Fc^*^=kFc[1+0.001xFc^2^\l^3^/sin(2\q)]^-1/4^
_refine_ls_extinction_method 'SHELXL-2014/7 (Sheldrick 2014'
_refine_ls_goodness_of_fit_ref 1.055
_refine_ls_hydrogen_treatment constr
_refine_ls_matrix_type full
_refine_ls_number_parameters 372
_refine_ls_number_reflns 4296
_refine_ls_number_restraints 57
_refine_ls_restrained_S_all 1.241
_refine_ls_R_factor_all 0.0349
_refine_ls_R_factor_gt 0.0313
_refine_ls_shift/su_max 0.001
_refine_ls_shift/su_mean 0.000
_refine_ls_structure_factor_coef Fsqd
_refine_ls_weighting_details 'w=1/[\s^2^(Fo^2^)+(0.0450P)^2^+1.0940P] where P=(Fo^2^+2Fc^2^)/3'
_refine_ls_weighting_scheme calc
_refine_ls_wR_factor_gt 0.0841
_refine_ls_wR_factor_ref 0.0875
_reflns_Friedel_coverage 0.000
_reflns_number_gt 3912
_reflns_number_total 4296
_reflns_threshold_expression 'I > 2\s(I)'
_cod_data_source_file jp7b09705_si_002.cif
_cod_data_source_block 8_natdi_thf
_cod_depositor_comments
;
Adding full bibliography for 1548146--1548153.cif.

2023-04-19
Z value and formula fixed to values more according to usual
chemical conventions.                 miguel
;
_cod_original_formula_sum 'C20 H16 F6 N8 Na2 O2'
_cod_original_formula_weight 560.39
_cod_original_formula_moiety 'C20 H16 F6 N8 Na2 O2'
_cod_original_formula_units_Z 4
_cod_database_code 1548153
_shelx_space_group_comment
;
The symmetry employed for this shelxl refinement is uniquely defined
by the following loop, which should always be used as a source of
symmetry information in preference to the above space-group names.
They are only intended as comments.
;
_shelx_shelxl_version_number 2014/7

loop_
_space_group_symop_operation_xyz
'x, y, z'
'-x+1/2, y+1/2, -z+1/2'
'-x, -y, -z'
'x-1/2, -y-1/2, z-1/2'

loop_
_atom_site_label
_atom_site_type_symbol
_atom_site_fract_x
_atom_site_fract_y
_atom_site_fract_z
_atom_site_U_iso_or_equiv
_atom_site_adp_type
_atom_site_occupancy
_atom_site_site_symmetry_order
_atom_site_calc_flag
_atom_site_refinement_flags_posn
_atom_site_refinement_flags_adp
_atom_site_refinement_flags_occupancy
_atom_site_disorder_assembly
_atom_site_disorder_group
Na1 Na 0.36411(3) 0.77628(6) 0.37049(3) 0.01797(14) Uani 1 1 d . . . . .
Na2 Na 0.63718(3) 0.71705(6) 0.12594(3) 0.01794(14) Uani 1 1 d . . . . .
F1 F 0.22096(5) 0.93051(10) 0.36404(5) 0.0277(2) Uani 1 1 d . . . . .
F2 F 0.14433(6) 1.09573(10) 0.29942(6) 0.0378(3) Uani 1 1 d . . . . .
F3 F 0.13267(5) 0.86276(10) 0.26869(5) 0.0311(2) Uani 1 1 d . . . . .
F4 F 0.7849(6) 0.5809(9) 0.1411(4) 0.0381(16) Uani 0.742(5) 1 d D . P A 1
F5 F 0.78172(14) 0.34230(18) 0.14977(10) 0.0293(4) Uani 0.742(5) 1 d D U P A 1
F6 F 0.87557(9) 0.4606(3) 0.22181(9) 0.0426(6) Uani 0.742(5) 1 d D U P A 1
F4A F 0.7751(14) 0.565(2) 0.1338(11) 0.023(2) Uani 0.258(5) 1 d D . P A 2
F5A F 0.8208(5) 0.3470(6) 0.1710(4) 0.0482(15) Uani 0.258(5) 1 d D U P A 2
F6A F 0.8688(3) 0.5557(10) 0.2205(3) 0.0515(15) Uani 0.258(5) 1 d D U P A 2
O1 O 0.41047(6) 1.01388(11) 0.42285(6) 0.0256(2) Uani 1 1 d . . . . .
O2 O 0.58339(6) 0.48227(12) 0.07369(6) 0.0270(2) Uani 1 1 d . . . . .
N1 N 0.32409(7) 0.90733(13) 0.24512(6) 0.0191(2) Uani 1 1 d . . . . .
N2 N 0.24367(7) 1.07642(13) 0.17017(6) 0.0187(2) Uani 1 1 d . . . . .
N3 N 0.50515(7) 0.83307(14) 0.14958(7) 0.0252(3) Uani 1 1 d . . . . .
N4 N 0.35348(7) 1.17831(14) 0.00632(7) 0.0232(3) Uani 1 1 d . . . . .
N5 N 0.66927(7) 0.56686(13) 0.24785(6) 0.0192(2) Uani 1 1 d . . . . .
N6 N 0.74907(7) 0.39898(13) 0.32410(6) 0.0194(2) Uani 1 1 d . . . . .
N7 N 0.49440(7) 0.66147(14) 0.34796(7) 0.0264(3) Uani 1 1 d . . . . .
N8 N 0.64527(7) 0.31991(14) 0.49476(7) 0.0228(3) Uani 1 1 d . . . . .
C1 C 0.25399(8) 0.98823(15) 0.23477(7) 0.0182(3) Uani 1 1 d . . . . .
C2 C 0.31533(8) 1.04914(15) 0.13487(7) 0.0177(3) Uani 1 1 d . . . . .
C3 C 0.36412(8) 0.94601(15) 0.18034(7) 0.0180(3) Uani 1 1 d . . . . .
C4 C 0.33555(8) 1.12150(15) 0.06330(8) 0.0189(3) Uani 1 1 d . . . . .
C5 C 0.44274(9) 0.88376(15) 0.16420(8) 0.0203(3) Uani 1 1 d . . . . .
C6 C 0.18795(8) 0.97108(15) 0.29126(8) 0.0209(3) Uani 1 1 d . . . . .
C7 C 0.73772(8) 0.48133(15) 0.25752(7) 0.0192(3) Uani 1 1 d D . . . .
C8 C 0.68002(8) 0.43482(15) 0.36150(7) 0.0182(3) Uani 1 1 d . . . . .
C9 C 0.63161(8) 0.53721(15) 0.31518(7) 0.0177(3) Uani 1 1 d . . . . .
C10 C 0.66167(8) 0.37081(15) 0.43573(8) 0.0189(3) Uani 1 1 d . . . . .
C11 C 0.55544(9) 0.60658(15) 0.33268(8) 0.0203(3) Uani 1 1 d . . . . .
C12 C 0.79691(9) 0.47237(17) 0.19432(8) 0.0278(3) Uani 1 1 d D . . . .
C13 C 0.44819(10) 1.13724(18) 0.38333(9) 0.0316(3) Uani 1 1 d . . . . .
H13A H 0.4275 1.1401 0.3264 0.038 Uiso 1 1 calc R . . . .
H13B H 0.5096 1.1259 0.3873 0.038 Uiso 1 1 calc R . . . .
C14 C 0.42399(10) 1.28076(18) 0.42498(9) 0.0301(3) Uani 1 1 d . . . . .
H14A H 0.4688 1.3134 0.4652 0.036 Uiso 1 1 calc R . . . .
H14B H 0.4116 1.3633 0.3864 0.036 Uiso 1 1 calc R . . . .
C15 C 0.34623(10) 1.23334(17) 0.46384(9) 0.0310(3) Uani 1 1 d . . . . .
H15A H 0.3373 1.2966 0.5106 0.037 Uiso 1 1 calc R . . . .
H15B H 0.2959 1.2370 0.4258 0.037 Uiso 1 1 calc R . . . .
C16 C 0.36868(10) 1.07393(17) 0.48774(8) 0.0279(3) Uani 1 1 d . . . . .
H16A H 0.4060 1.0724 0.5376 0.033 Uiso 1 1 calc R . . . .
H16B H 0.3179 1.0149 0.4958 0.033 Uiso 1 1 calc R . . . .
C17 C 0.52232(9) 0.41343(18) 0.11929(9) 0.0316(4) Uani 1 1 d . . . . .
H17A H 0.4687 0.4002 0.0866 0.038 Uiso 1 1 calc R . . . .
H17B H 0.5126 0.4754 0.1664 0.038 Uiso 1 1 calc R . . . .
C18 C 0.55943(12) 0.26353(19) 0.14410(11) 0.0414(4) Uani 1 1 d . . . . .
H18A H 0.5158 0.1910 0.1566 0.050 Uiso 1 1 calc R . . . .
H18B H 0.6008 0.2736 0.1908 0.050 Uiso 1 1 calc R . . . .
C19 C 0.60105(14) 0.2163(2) 0.07000(13) 0.0527(5) Uani 1 1 d . . . . .
H19A H 0.5648 0.1468 0.0368 0.063 Uiso 1 1 calc R . . . .
H19B H 0.6552 0.1663 0.0847 0.063 Uiso 1 1 calc R . . . .
C20 C 0.61367(11) 0.36384(19) 0.02592(10) 0.0359(4) Uani 1 1 d . . . . .
H20A H 0.6735 0.3791 0.0188 0.043 Uiso 1 1 calc R . . . .
H20B H 0.5822 0.3621 -0.0272 0.043 Uiso 1 1 calc R . . . .

loop_
_atom_site_aniso_label
_atom_site_aniso_U_11
_atom_site_aniso_U_22
_atom_site_aniso_U_33
_atom_site_aniso_U_23
_atom_site_aniso_U_13
_atom_site_aniso_U_12
Na1 0.0177(3) 0.0219(3) 0.0146(2) 0.00192(19) 0.00272(19) 0.0010(2)
Na2 0.0177(3) 0.0220(3) 0.0144(2) 0.00210(19) 0.00245(19) 0.0000(2)
F1 0.0277(4) 0.0411(5) 0.0151(4) 0.0038(3) 0.0055(3) 0.0002(4)
F2 0.0408(5) 0.0297(5) 0.0471(6) 0.0113(4) 0.0277(4) 0.0142(4)
F3 0.0259(4) 0.0414(5) 0.0268(4) -0.0019(4) 0.0065(3) -0.0101(4)
F4 0.059(4) 0.0253(14) 0.034(2) 0.0098(15) 0.030(2) 0.0089(15)
F5 0.0391(11) 0.0259(7) 0.0247(7) -0.0003(5) 0.0132(7) 0.0096(7)
F6 0.0191(7) 0.0814(16) 0.0280(7) 0.0010(9) 0.0066(5) 0.0104(8)
F4A 0.028(3) 0.027(5) 0.016(3) 0.009(3) 0.008(2) 0.011(4)
F5A 0.058(3) 0.041(2) 0.052(3) 0.026(2) 0.040(3) 0.035(3)
F6A 0.0179(19) 0.112(4) 0.0255(19) 0.010(3) 0.0061(14) 0.001(3)
O1 0.0315(5) 0.0244(5) 0.0220(5) -0.0010(4) 0.0081(4) -0.0027(4)
O2 0.0283(5) 0.0282(5) 0.0253(5) -0.0049(4) 0.0060(4) -0.0055(4)
N1 0.0206(6) 0.0228(6) 0.0143(5) 0.0009(4) 0.0037(4) 0.0015(5)
N2 0.0186(6) 0.0227(6) 0.0150(5) 0.0005(4) 0.0036(4) 0.0007(4)
N3 0.0229(6) 0.0300(7) 0.0234(6) 0.0027(5) 0.0064(5) 0.0040(5)
N4 0.0225(6) 0.0302(6) 0.0172(6) 0.0037(5) 0.0038(5) 0.0001(5)
N5 0.0207(6) 0.0225(6) 0.0148(5) 0.0009(4) 0.0036(4) 0.0010(5)
N6 0.0198(6) 0.0233(6) 0.0154(5) 0.0008(4) 0.0038(4) 0.0016(5)
N7 0.0239(7) 0.0319(7) 0.0243(6) 0.0039(5) 0.0066(5) 0.0054(5)
N8 0.0221(6) 0.0299(6) 0.0165(6) 0.0034(5) 0.0031(4) 0.0002(5)
C1 0.0194(6) 0.0204(6) 0.0150(6) 0.0004(5) 0.0025(5) 0.0002(5)
C2 0.0192(6) 0.0208(7) 0.0134(6) -0.0005(5) 0.0033(5) 0.0000(5)
C3 0.0183(6) 0.0209(6) 0.0149(6) 0.0001(5) 0.0031(5) 0.0004(5)
C4 0.0167(6) 0.0230(7) 0.0170(7) -0.0009(5) 0.0012(5) 0.0017(5)
C5 0.0233(7) 0.0227(7) 0.0148(6) 0.0025(5) 0.0014(5) -0.0002(6)
C6 0.0213(7) 0.0226(7) 0.0192(6) 0.0028(5) 0.0037(5) 0.0026(5)
C7 0.0193(7) 0.0236(7) 0.0151(6) -0.0001(5) 0.0029(5) 0.0003(5)
C8 0.0191(6) 0.0224(7) 0.0133(6) -0.0001(5) 0.0025(5) 0.0003(5)
C9 0.0182(6) 0.0206(6) 0.0148(6) 0.0001(5) 0.0032(5) 0.0001(5)
C10 0.0165(6) 0.0222(7) 0.0178(7) -0.0012(5) 0.0006(5) 0.0013(5)
C11 0.0227(7) 0.0231(7) 0.0152(6) 0.0030(5) 0.0017(5) -0.0002(6)
C12 0.0274(8) 0.0385(9) 0.0183(7) 0.0062(6) 0.0062(6) 0.0091(6)
C13 0.0356(9) 0.0309(8) 0.0296(8) 0.0027(6) 0.0110(6) -0.0055(7)
C14 0.0358(8) 0.0275(8) 0.0267(7) 0.0012(6) 0.0007(6) -0.0060(6)
C15 0.0332(8) 0.0284(8) 0.0316(8) -0.0042(6) 0.0040(6) 0.0003(6)
C16 0.0349(8) 0.0300(8) 0.0197(7) -0.0017(6) 0.0071(6) -0.0017(6)
C17 0.0264(8) 0.0374(9) 0.0316(8) -0.0051(7) 0.0063(6) -0.0108(7)
C18 0.0496(10) 0.0329(9) 0.0412(9) 0.0014(7) 0.0021(8) -0.0131(8)
C19 0.0653(13) 0.0346(10) 0.0586(12) -0.0078(9) 0.0087(10) 0.0045(9)
C20 0.0378(9) 0.0406(9) 0.0296(8) -0.0114(7) 0.0040(7) 0.0025(7)

loop_
_atom_type_symbol
_atom_type_description
_atom_type_scat_dispersion_real
_atom_type_scat_dispersion_imag
_atom_type_scat_source
C C 0.0181 0.0091 'International Tables Vol C Tables 4.2.6.8 and 6.1.1.4'
H H 0.0000 0.0000 'International Tables Vol C Tables 4.2.6.8 and 6.1.1.4'
F F 0.0727 0.0534 'International Tables Vol C Tables 4.2.6.8 and 6.1.1.4'
N N 0.0311 0.0180 'International Tables Vol C Tables 4.2.6.8 and 6.1.1.4'
Na Na 0.1353 0.1239 'International Tables Vol C Tables 4.2.6.8 and 6.1.1.4'
O O 0.0492 0.0322 'International Tables Vol C Tables 4.2.6.8 and 6.1.1.4'

loop_
_exptl_crystal_face_index_h
_exptl_crystal_face_index_k
_exptl_crystal_face_index_l
_exptl_crystal_face_perp_dist
3 -1 -10 0.3088
-10 0 0 0.2658
-4 -5 0 0.1908
5 5 -3 0.2100
7 -4 -3 0.2706
-7 4 -4 0.2523
-5 4 -7 0.2377
3 4 -7 0.2302
0 -4 9 0.2280
-8 4 -1 0.2845
-9 -2 -3 0.2721
1 0 -6 0.2773
-1 1 11 0.2895
5 -4 -6 0.2751
-4 5 4 0.2835
-1 0 -11 0.2361
8 -3 4 0.2621
4 5 0 0.2553
-3 -4 7 0.2222
10 0 0 0.3182
-2 5 -3 0.2295
-3 1 -10 0.2504
1 0 11 0.2786
-1 5 -6 0.2049
6 0 9 0.2750
-4 2 -9 0.2510
-2 -5 4 0.1776
3 -4 6 0.2112
-4 4 7 0.3006
-5 -5 3 0.2079
6 -5 1 0.2446
2 -5 3 0.2082
-4 -3 9 0.2695
8 4 -3 0.2722

loop_
_geom_angle_atom_site_label_1
_geom_angle_atom_site_label_2
_geom_angle_atom_site_label_3
_geom_angle
_geom_angle_site_symmetry_1
_geom_angle_site_symmetry_3
O1 Na1 F1 78.55(3) . .
O1 Na1 N1 87.09(4) . .
O1 Na1 N2 154.93(4) . 2_545
O1 Na1 N7 100.76(4) . .
O1 Na1 N8 90.44(4) . 3_666
N1 Na1 F1 63.92(3) . .
N1 Na1 N2 88.69(4) . 2_545
N2 Na1 F1 77.41(3) 2_545 .
N7 Na1 F1 167.42(4) . .
N7 Na1 N1 103.53(4) . .
N7 Na1 N2 104.25(4) . 2_545
N7 Na1 N8 97.13(4) . 3_666
N8 Na1 F1 95.44(4) 3_666 .
N8 Na1 N1 159.30(4) 3_666 .
N8 Na1 N2 84.88(4) 3_666 2_545
O2 Na2 F4 86.0(2) . .
O2 Na2 F4A 81.1(6) . .
O2 Na2 N3 97.90(4) . .
O2 Na2 N4 92.54(4) . 3_675
O2 Na2 N5 83.02(4) . .
O2 Na2 N6 154.96(4) . 2_655
N3 Na2 F4 164.96(14) . .
N3 Na2 F4A 166.3(3) . .
N3 Na2 N4 96.48(4) . 3_675
N3 Na2 N5 102.46(4) . .
N3 Na2 N6 106.96(4) . 2_655
N4 Na2 F4 97.86(12) 3_675 .
N4 Na2 F4A 97.2(3) 3_675 .
N4 Na2 N5 160.96(4) 3_675 .
N4 Na2 N6 87.77(4) 3_675 2_655
N5 Na2 F4 63.45(12) . .
N5 Na2 F4A 63.8(3) . .
N5 Na2 N6 88.57(4) . 2_655
N6 Na2 F4 69.2(2) 2_655 .
N6 Na2 F4A 74.1(6) 2_655 .
C6 F1 Na1 116.44(7) . .
C12 F4 Na2 118.4(5) . .
C12 F4A Na2 121.9(13) . .
C13 O1 Na1 129.20(8) . .
C16 O1 Na1 117.37(8) . .
C16 O1 C13 108.24(11) . .
C17 O2 Na2 114.56(8) . .
C17 O2 C20 105.62(12) . .
C20 O2 Na2 135.66(9) . .
C1 N1 Na1 121.61(8) . .
C1 N1 C3 102.23(11) . .
C3 N1 Na1 134.94(9) . .
C1 N2 Na1 131.54(9) . 2
C1 N2 C2 101.60(11) . .
C2 N2 Na1 126.18(8) . 2
C5 N3 Na2 176.55(11) . .
C4 N4 Na2 168.09(11) . 3_675
C7 N5 Na2 121.32(8) . .
C7 N5 C9 102.11(11) . .
C9 N5 Na2 136.49(9) . .
C7 N6 Na2 132.09(9) . 2_645
C7 N6 C8 101.73(11) . .
C8 N6 Na2 126.17(8) . 2_645
C11 N7 Na1 176.15(11) . .
C10 N8 Na1 169.69(11) . 3_666
N1 C1 N2 117.68(11) . .
N1 C1 C6 119.99(11) . .
N2 C1 C6 122.21(12) . .
N2 C2 C3 109.49(11) . .
N2 C2 C4 123.44(12) . .
C3 C2 C4 127.05(12) . .
N1 C3 C2 109.00(11) . .
N1 C3 C5 122.97(12) . .
C2 C3 C5 128.02(12) . .
N4 C4 C2 178.50(14) . .
N3 C5 C3 178.50(14) . .
F1 C6 C1 111.32(11) . .
F2 C6 F1 107.47(11) . .
F2 C6 F3 106.57(11) . .
F2 C6 C1 113.14(11) . .
F3 C6 F1 105.43(11) . .
F3 C6 C1 112.44(11) . .
N5 C7 N6 117.65(11) . .
N5 C7 C12 120.88(12) . .
N6 C7 C12 121.40(12) . .
N6 C8 C9 109.36(11) . .
N6 C8 C10 123.47(12) . .
C9 C8 C10 127.14(12) . .
N5 C9 C8 109.14(11) . .
N5 C9 C11 122.88(12) . .
C8 C9 C11 127.97(12) . .
N8 C10 C8 178.62(14) . .
N7 C11 C9 178.91(14) . .
F4 C12 F5 103.4(4) . .
F4 C12 C7 112.4(4) . .
F5 C12 C7 109.75(13) . .
F6 C12 F4 112.2(4) . .
F6 C12 F5 104.09(14) . .
F6 C12 C7 113.99(13) . .
F4A C12 F6A 94.1(11) . .
F4A C12 C7 111.8(11) . .
F5A C12 F4A 112.1(11) . .
F5A C12 F6A 107.4(4) . .
F5A C12 C7 120.3(3) . .
F6A C12 C7 107.7(2) . .
O1 C13 H13A 110.4 . .
O1 C13 H13B 110.4 . .
O1 C13 C14 106.77(11) . .
H13A C13 H13B 108.6 . .
C14 C13 H13A 110.4 . .
C14 C13 H13B 110.4 . .
C13 C14 H14A 111.2 . .
C13 C14 H14B 111.2 . .
H14A C14 H14B 109.1 . .
C15 C14 C13 102.67(12) . .
C15 C14 H14A 111.2 . .
C15 C14 H14B 111.2 . .
C14 C15 H15A 111.6 . .
C14 C15 H15B 111.6 . .
H15A C15 H15B 109.4 . .
C16 C15 C14 100.89(12) . .
C16 C15 H15A 111.6 . .
C16 C15 H15B 111.6 . .
O1 C16 C15 105.20(11) . .
O1 C16 H16A 110.7 . .
O1 C16 H16B 110.7 . .
C15 C16 H16A 110.7 . .
C15 C16 H16B 110.7 . .
H16A C16 H16B 108.8 . .
O2 C17 H17A 110.8 . .
O2 C17 H17B 110.8 . .
O2 C17 C18 104.66(13) . .
H17A C17 H17B 108.9 . .
C18 C17 H17A 110.8 . .
C18 C17 H17B 110.8 . .
C17 C18 H18A 111.4 . .
C17 C18 H18B 111.4 . .
C17 C18 C19 101.94(14) . .
H18A C18 H18B 109.2 . .
C19 C18 H18A 111.4 . .
C19 C18 H18B 111.4 . .
C18 C19 H19A 110.9 . .
C18 C19 H19B 110.9 . .
C18 C19 C20 104.40(14) . .
H19A C19 H19B 108.9 . .
C20 C19 H19A 110.9 . .
C20 C19 H19B 110.9 . .
O2 C20 C19 106.84(13) . .
O2 C20 H20A 110.4 . .
O2 C20 H20B 110.4 . .
C19 C20 H20A 110.4 . .
C19 C20 H20B 110.4 . .
H20A C20 H20B 108.6 . .

loop_
_geom_bond_atom_site_label_1
_geom_bond_atom_site_label_2
_geom_bond_distance
_geom_bond_site_symmetry_2
Na1 F1 2.6748(10) .
Na1 O1 2.3846(11) .
Na1 N1 2.4524(12) .
Na1 N2 2.5358(12) 2_545
Na1 N7 2.3917(13) .
Na1 N8 2.4468(12) 3_666
Na2 F4 2.660(8) .
Na2 F4A 2.59(2) .
Na2 O2 2.3984(11) .
Na2 N3 2.4256(12) .
Na2 N4 2.4352(12) 3_675
Na2 N5 2.4698(12) .
Na2 N6 2.5319(12) 2_655
F1 C6 1.3447(16) .
F2 C6 1.3254(16) .
F3 C6 1.3437(16) .
F4 C12 1.321(3) .
F5 C12 1.390(2) .
F6 C12 1.314(2) .
F4A C12 1.334(6) .
F5A C12 1.253(4) .
F6A C12 1.412(4) .
O1 C13 1.4445(18) .
O1 C16 1.4368(17) .
O2 C17 1.4366(18) .
O2 C20 1.4368(18) .
N1 C1 1.3364(17) .
N1 C3 1.3605(17) .
N2 Na1 2.5358(12) 2
N2 C1 1.3417(17) .
N2 C2 1.3648(17) .
N3 C5 1.1470(18) .
N4 Na2 2.4352(12) 3_675
N4 C4 1.1451(18) .
N5 C7 1.3368(17) .
N5 C9 1.3592(17) .
N6 Na2 2.5319(12) 2_645
N6 C7 1.3405(17) .
N6 C8 1.3624(17) .
N7 C11 1.1461(18) .
N8 Na1 2.4468(12) 3_666
N8 C10 1.1457(18) .
C1 C6 1.4956(18) .
C2 C3 1.3934(19) .
C2 C4 1.4309(18) .
C3 C5 1.4284(19) .
C7 C12 1.4925(18) .
C8 C9 1.3934(19) .
C8 C10 1.4301(18) .
C9 C11 1.4256(19) .
C13 H13A 0.9900 .
C13 H13B 0.9900 .
C13 C14 1.524(2) .
C14 H14A 0.9900 .
C14 H14B 0.9900 .
C14 C15 1.522(2) .
C15 H15A 0.9900 .
C15 H15B 0.9900 .
C15 C16 1.509(2) .
C16 H16A 0.9900 .
C16 H16B 0.9900 .
C17 H17A 0.9900 .
C17 H17B 0.9900 .
C17 C18 1.505(2) .
C18 H18A 0.9900 .
C18 H18B 0.9900 .
C18 C19 1.528(3) .
C19 H19A 0.9900 .
C19 H19B 0.9900 .
C19 C20 1.530(3) .
C20 H20A 0.9900 .
C20 H20B 0.9900 .

loop_
_geom_torsion_atom_site_label_1
_geom_torsion_atom_site_label_2
_geom_torsion_atom_site_label_3
_geom_torsion_atom_site_label_4
_geom_torsion
_geom_torsion_site_symmetry_1
Na1 F1 C6 F2 -151.80(8) .
Na1 F1 C6 F3 94.80(10) .
Na1 F1 C6 C1 -27.40(13) .
Na1 O1 C13 C14 150.59(10) .
Na1 O1 C16 C15 -130.15(10) .
Na1 N1 C1 N2 168.98(9) .
Na1 N1 C1 C6 -14.95(16) .
Na1 N1 C3 C2 -166.66(9) .
Na1 N1 C3 C5 14.6(2) .
Na1 N2 C1 N1 -170.75(9) 2
Na1 N2 C1 C6 13.27(19) 2
Na1 N2 C2 C3 171.59(8) 2
Na1 N2 C2 C4 -6.77(18) 2
Na2 F4 C12 F5 96.9(5) .
Na2 F4 C12 F6 -151.5(3) .
Na2 F4 C12 C7 -21.4(6) .
Na2 F4A C12 F5A 132.8(12) .
Na2 F4A C12 F6A -116.6(14) .
Na2 F4A C12 C7 -5.7(18) .
Na2 O2 C17 C18 -120.11(11) .
Na2 O2 C20 C19 128.77(14) .
Na2 N5 C7 N6 -177.61(9) .
Na2 N5 C7 C12 -0.65(17) .
Na2 N5 C9 C8 176.80(9) .
Na2 N5 C9 C11 -4.4(2) .
Na2 N6 C7 N5 179.13(9) 2_645
Na2 N6 C7 C12 2.2(2) 2_645
Na2 N6 C8 C9 -179.24(8) 2_645
Na2 N6 C8 C10 -0.88(18) 2_645
O1 C13 C14 C15 -21.89(16) .
O2 C17 C18 C19 -38.32(16) .
N1 C1 C6 F1 28.69(17) .
N1 C1 C6 F2 149.84(12) .
N1 C1 C6 F3 -89.35(15) .
N2 C1 C6 F1 -155.41(12) .
N2 C1 C6 F2 -34.27(18) .
N2 C1 C6 F3 86.54(15) .
N2 C2 C3 N1 -0.27(15) .
N2 C2 C3 C5 178.35(13) .
N5 C7 C12 F4 15.3(5) .
N5 C7 C12 F5 -99.22(17) .
N5 C7 C12 F6 144.48(18) .
N5 C7 C12 F4A 4.2(12) .
N5 C7 C12 F5A -130.4(5) .
N5 C7 C12 F6A 106.2(4) .
N6 C7 C12 F4 -167.9(5) .
N6 C7 C12 F5 77.61(18) .
N6 C7 C12 F6 -38.7(2) .
N6 C7 C12 F4A -179.0(12) .
N6 C7 C12 F5A 46.4(5) .
N6 C7 C12 F6A -77.0(4) .
N6 C8 C9 N5 0.23(15) .
N6 C8 C9 C11 -178.45(13) .
C1 N1 C3 C2 0.26(14) .
C1 N1 C3 C5 -178.45(12) .
C1 N2 C2 C3 0.15(14) .
C1 N2 C2 C4 -178.22(12) .
C2 N2 C1 N1 0.02(15) .
C2 N2 C1 C6 -175.96(12) .
C3 N1 C1 N2 -0.18(16) .
C3 N1 C1 C6 175.90(12) .
C4 C2 C3 N1 178.02(13) .
C4 C2 C3 C5 -3.4(2) .
C7 N5 C9 C8 -0.06(14) .
C7 N5 C9 C11 178.70(13) .
C7 N6 C8 C9 -0.29(14) .
C7 N6 C8 C10 178.07(13) .
C8 N6 C7 N5 0.27(16) .
C8 N6 C7 C12 -176.66(13) .
C9 N5 C7 N6 -0.14(16) .
C9 N5 C7 C12 176.82(12) .
C10 C8 C9 N5 -178.04(13) .
C10 C8 C9 C11 3.3(2) .
C13 O1 C16 C15 26.76(15) .
C13 C14 C15 C16 36.56(14) .
C14 C15 C16 O1 -39.46(14) .
C16 O1 C13 C14 -2.71(16) .
C17 O2 C20 C19 -25.85(17) .
C17 C18 C19 C20 21.83(19) .
C18 C19 C20 O2 1.52(19) .
C20 O2 C17 C18 40.67(15) .
